data_2017317
loop_
_publ_author_name
'Bugaris, Daniel E.'
'Ibers, James A.'

_publ_section_title
;
 Ba<i>Ln</i>~2~Se~4~ (<i>Ln</i> = Er, Tm and Yb)
;
_journal_coeditor_code SQ3208
_journal_issue 9
_journal_name_full 'Acta Crystallographica Section C'
_journal_page_first i60
_journal_page_last i62
_journal_paper_doi 10.1107/S0108270109030571
_journal_volume 65
_journal_year 2009
_chemical_formula_iupac 'Ba Tm2 Se4'
_chemical_formula_moiety '2(Se2 Tm), Ba'
_chemical_formula_sum 'Ba Se4 Tm2'
_chemical_formula_weight 791.04
_chemical_name_systematic
;
Barium dithulium tetraselenide
;
_space_group_IT_number 62
_symmetry_cell_setting orthorhombic
_symmetry_space_group_name_Hall '-P 2ac 2n'
_symmetry_space_group_name_H-M 'P n m a'
_atom_sites_solution_primary direct
_atom_sites_solution_secondary difmap
_audit_creation_method SHELXL-97
_cell_angle_alpha 90.00
_cell_angle_beta 90.00
_cell_angle_gamma 90.00
_cell_formula_units_Z 4
_cell_length_a 12.605(3)
_cell_length_b 4.1311(8)
_cell_length_c 14.919(3)
_cell_measurement_reflns_used 5096
_cell_measurement_temperature 110(2)
_cell_measurement_theta_max 28.21
_cell_measurement_theta_min 2.73
_cell_volume 776.9(3)
_computing_cell_refinement 'APEX2 (Bruker, 2006)'
_computing_data_collection 'APEX2 (Bruker, 2006)'
_computing_data_reduction 'SAINT (Bruker, 2006)'
_computing_molecular_graphics 'CrystalMaker (Palmer, 2008)'
_computing_publication_material 'SHELXTL or SHELXL97 (Sheldrick, 2008a)'
_computing_structure_refinement 'SHELXL97 (Sheldrick, 2008a)'
_computing_structure_solution 'SHELXS97 (Sheldrick, 2008a)'
_diffrn_ambient_temperature 110(2)
_diffrn_measured_fraction_theta_full 1.000
_diffrn_measured_fraction_theta_max 0.966
_diffrn_measurement_device_type 'Bruker APEXII'
_diffrn_measurement_method \w
_diffrn_radiation_monochromator graphite
_diffrn_radiation_source 'fine-focus sealed tube'
_diffrn_radiation_type MoK\a
_diffrn_radiation_wavelength 0.71073
_diffrn_reflns_av_R_equivalents 0.0350
_diffrn_reflns_av_sigmaI/netI 0.0198
_diffrn_reflns_limit_h_max 16
_diffrn_reflns_limit_h_min -16
_diffrn_reflns_limit_k_max 5
_diffrn_reflns_limit_k_min -5
_diffrn_reflns_limit_l_max 19
_diffrn_reflns_limit_l_min -19
_diffrn_reflns_number 8761
_diffrn_reflns_theta_full 25.00
_diffrn_reflns_theta_max 28.37
_diffrn_reflns_theta_min 2.12
_exptl_absorpt_coefficient_mu 46.283
_exptl_absorpt_correction_T_max 0.1779
_exptl_absorpt_correction_T_min 0.0211
_exptl_absorpt_correction_type numerical
_exptl_absorpt_process_details
;
face indexed (SADABS; Sheldrick, 2008b)
;
_exptl_crystal_colour orange
_exptl_crystal_density_diffrn 6.763
_exptl_crystal_density_method 'not measured'
_exptl_crystal_description needle
_exptl_crystal_F_000 1320
_exptl_crystal_size_max 0.216
_exptl_crystal_size_mid 0.056
_exptl_crystal_size_min 0.047
_refine_diff_density_max 1.693
_refine_diff_density_min -1.355
_refine_ls_extinction_coef 0.00248(10)
_refine_ls_extinction_expression Fc^*^=kFc[1+0.001xFc^2^\l^3^/sin(2\q)]^-1/4^
_refine_ls_extinction_method 'SHELXL97 (Sheldrick, 2008a)'
_refine_ls_goodness_of_fit_ref 1.266
_refine_ls_matrix_type full
_refine_ls_number_parameters 44
_refine_ls_number_reflns 1070
_refine_ls_number_restraints 0
_refine_ls_restrained_S_all 1.266
_refine_ls_R_factor_all 0.0185
_refine_ls_R_factor_gt 0.0176
_refine_ls_shift/su_max 0.001
_refine_ls_shift/su_mean 0.000
_refine_ls_structure_factor_coef Fsqd
_refine_ls_weighting_details 'calc w=1/[\s^2^(Fo^2^)+(0.02Fo^2^)^2^]'
_refine_ls_weighting_scheme calc
_refine_ls_wR_factor_gt 0.0420
_refine_ls_wR_factor_ref 0.0423
_reflns_number_gt 1041
_reflns_number_total 1070
_reflns_threshold_expression >2sigma(I)
_cod_data_source_file sq3208.cif
_cod_data_source_block II
_cod_database_code 2017317
_cod_database_fobs_code 2017317

loop_
_symmetry_equiv_pos_as_xyz
'x, y, z'
'-x+1/2, -y, z+1/2'
'-x, y+1/2, -z'
'x+1/2, -y+1/2, -z+1/2'
'-x, -y, -z'
'x-1/2, y, -z-1/2'
'x, -y-1/2, z'
'-x-1/2, y-1/2, z-1/2'

loop_
_atom_site_type_symbol
_atom_site_label
_atom_site_fract_x
_atom_site_fract_y
_atom_site_fract_z
_atom_site_U_iso_or_equiv
_atom_site_adp_type
_atom_site_calc_flag
_atom_site_refinement_flags
_atom_site_occupancy
_atom_site_disorder_assembly
_atom_site_disorder_group
Tm Tm1 0.07960(2) 0.2500 0.400662(17) 0.00601(9) Uani d S 1 . .
Tm Tm2 0.56339(2) 0.2500 0.608522(18) 0.00611(9) Uani d S 1 . .
Ba Ba1 0.24038(3) 0.2500 0.66510(2) 0.00655(10) Uani d S 1 . .
Se Se1 0.08559(5) 0.2500 0.07662(4) 0.00771(14) Uani d S 1 . .
Se Se2 0.29393(5) 0.2500 0.33872(4) 0.00648(14) Uani d S 1 . .
Se Se3 0.37430(5) 0.2500 0.02522(4) 0.00694(14) Uani d S 1 . .
Se Se4 0.47559(5) 0.2500 0.78331(4) 0.00654(14) Uani d S 1 . .

loop_
_atom_site_aniso_label
_atom_site_aniso_U_11
_atom_site_aniso_U_22
_atom_site_aniso_U_33
_atom_site_aniso_U_12
_atom_site_aniso_U_13
_atom_site_aniso_U_23
Tm1 0.00671(15) 0.00403(15) 0.00729(15) 0.000 0.00016(9) 0.000
Tm2 0.00711(15) 0.00423(15) 0.00699(15) 0.000 -0.00041(9) 0.000
Ba1 0.00718(19) 0.00433(18) 0.00813(19) 0.000 0.00010(13) 0.000
Se1 0.0088(3) 0.0054(3) 0.0089(3) 0.000 -0.0004(2) 0.000
Se2 0.0064(3) 0.0041(3) 0.0089(3) 0.000 -0.0001(2) 0.000
Se3 0.0076(3) 0.0051(3) 0.0080(3) 0.000 0.0005(2) 0.000
Se4 0.0080(3) 0.0047(3) 0.0069(3) 0.000 0.0010(2) 0.000

loop_
_atom_type_symbol
_atom_type_description
_atom_type_scat_dispersion_real
_atom_type_scat_dispersion_imag
_atom_type_scat_source
Se Se -0.0929 2.2259 'International Tables Vol C Tables 4.2.6.8 and 6.1.1.4'
Ba Ba -0.3244 2.2819 'International Tables Vol C Tables 4.2.6.8 and 6.1.1.4'
Tm Tm -0.3139 5.2483 'International Tables Vol C Tables 4.2.6.8 and 6.1.1.4'

loop_
_geom_angle_atom_site_label_1
_geom_angle_atom_site_label_2
_geom_angle_atom_site_label_3
_geom_angle_site_symmetry_1
_geom_angle_site_symmetry_3
_geom_angle
_geom_angle_publ_flag
Se4 Tm1 Se4 2_554 2_564 95.27(2) ?
Se4 Tm1 Se3 2_554 6_556 90.990(18) ?
Se4 Tm1 Se3 2_564 6_556 90.990(18) ?
Se4 Tm1 Se3 2_554 2_565 176.93(2) ?
Se4 Tm1 Se3 2_564 2_565 85.602(19) ?
Se3 Tm1 Se3 6_556 2_565 86.044(18) ?
Se4 Tm1 Se3 2_554 2 85.60(2) ?
Se4 Tm1 Se3 2_564 2 176.93(2) ?
Se3 Tm1 Se3 6_556 2 86.044(18) ?
Se3 Tm1 Se3 2_565 2 93.38(2) ?
Se4 Tm1 Se2 2_554 . 91.876(17) ?
Se4 Tm1 Se2 2_564 . 91.876(18) ?
Se3 Tm1 Se2 6_556 . 175.746(19) ?
Se3 Tm1 Se2 2_565 . 91.042(17) ?
Se3 Tm1 Se2 2 . 91.042(17) ?
Se1 Tm2 Se1 6_656 2 84.237(18) ?
Se1 Tm2 Se1 6_656 2_565 84.237(17) ?
Se1 Tm2 Se1 2 2_565 93.67(2) ?
Se1 Tm2 Se4 6_656 . 162.79(2) ?
Se1 Tm2 Se4 2 . 84.013(18) ?
Se1 Tm2 Se4 2_565 . 84.013(18) ?
Se1 Tm2 Se2 6_656 5_666 102.192(17) ?
Se1 Tm2 Se2 2 5_666 173.53(2) ?
Se1 Tm2 Se2 2_565 5_666 86.34(2) ?
Se4 Tm2 Se2 . 5_666 89.559(18) ?
Se1 Tm2 Se2 6_656 5_656 102.192(17) ?
Se1 Tm2 Se2 2 5_656 86.34(2) ?
Se1 Tm2 Se2 2_565 5_656 173.53(2) ?
Se4 Tm2 Se2 . 5_656 89.559(18) ?
Se2 Tm2 Se2 5_666 5_656 92.91(2) ?
Se1 Tm2 Ba1 6_656 6_657 140.770(19) ?
Se1 Tm2 Ba1 2 6_657 120.380(14) ?
Se1 Tm2 Ba1 2_565 6_657 120.380(14) ?
Se4 Tm2 Ba1 . 6_657 56.442(19) ?
Se2 Tm2 Ba1 5_666 6_657 54.668(13) ?
Se2 Tm2 Ba1 5_656 6_657 54.669(13) ?
Se1 Tm2 Ba1 6_656 . 107.498(16) ?
Se1 Tm2 Ba1 2 . 52.036(13) ?
Se1 Tm2 Ba1 2_565 . 52.036(14) ?
Se4 Tm2 Ba1 . . 55.290(14) ?
Se2 Tm2 Ba1 5_666 . 124.187(15) ?
Se2 Tm2 Ba1 5_656 . 124.187(15) ?
Ba1 Tm2 Ba1 6_657 . 111.732(13) ?
Se3 Ba1 Se3 2 2_565 78.27(2) ?
Se3 Ba1 Se1 2 2_565 115.78(2) ?
Se3 Ba1 Se1 2_565 2_565 69.042(19) ?
Se3 Ba1 Se1 2 2 69.042(19) ?
Se3 Ba1 Se1 2_565 2 115.78(2) ?
Se1 Ba1 Se1 2_565 2 77.79(2) ?
Se3 Ba1 Se2 2 2_565 145.83(2) ?
Se3 Ba1 Se2 2_565 2_565 92.695(18) ?
Se1 Ba1 Se2 2_565 2_565 90.531(17) ?
Se1 Ba1 Se2 2 2_565 141.78(2) ?
Se3 Ba1 Se2 2 2 92.695(18) ?
Se3 Ba1 Se2 2_565 2 145.83(2) ?
Se1 Ba1 Se2 2_565 2 141.78(2) ?
Se1 Ba1 Se2 2 2 90.531(17) ?
Se2 Ba1 Se2 2_565 2 76.37(2) ?
Se3 Ba1 Se4 2 6_557 73.317(17) ?
Se3 Ba1 Se4 2_565 6_557 73.317(17) ?
Se1 Ba1 Se4 2_565 6_557 137.729(12) ?
Se1 Ba1 Se4 2 6_557 137.729(12) ?
Se2 Ba1 Se4 2_565 6_557 72.523(15) ?
Se2 Ba1 Se4 2 6_557 72.523(15) ?
Se3 Ba1 Se4 2 . 134.875(13) ?
Se3 Ba1 Se4 2_565 . 134.875(13) ?
Se1 Ba1 Se4 2_565 . 68.410(18) ?
Se1 Ba1 Se4 2 . 68.410(18) ?
Se2 Ba1 Se4 2_565 . 73.435(17) ?
Se2 Ba1 Se4 2 . 73.435(17) ?
Se4 Ba1 Se4 6_557 . 136.270(16) ?
Se3 Ba1 Tm2 2 6_557 106.777(18) ?
Se3 Ba1 Tm2 2_565 6_557 106.777(18) ?
Se1 Ba1 Tm2 2_565 6_557 134.620(12) ?
Se1 Ba1 Tm2 2 6_557 134.620(12) ?
Se2 Ba1 Tm2 2_565 6_557 44.092(12) ?
Se2 Ba1 Tm2 2 6_557 44.092(12) ?
Se4 Ba1 Tm2 6_557 6_557 43.568(12) ?
Se4 Ba1 Tm2 . 6_557 92.70(2) ?
Se3 Ba1 Ba1 2 1_565 129.133(10) ?
Se3 Ba1 Ba1 2_565 1_565 50.865(10) ?
Se1 Ba1 Ba1 2_565 1_565 51.105(10) ?
Se1 Ba1 Ba1 2 1_565 128.895(11) ?
Se2 Ba1 Ba1 2_565 1_565 51.814(11) ?
Se2 Ba1 Ba1 2 1_565 128.187(11) ?
Se4 Ba1 Ba1 6_557 1_565 90.0 ?
Se4 Ba1 Ba1 . 1_565 90.0 ?
Tm2 Ba1 Ba1 6_557 1_565 90.0 ?
Se3 Ba1 Ba1 2 1_545 50.865(10) ?
Se3 Ba1 Ba1 2_565 1_545 129.133(11) ?
Se1 Ba1 Ba1 2_565 1_545 128.895(11) ?
Se1 Ba1 Ba1 2 1_545 51.105(10) ?
Se2 Ba1 Ba1 2_565 1_545 128.187(11) ?
Se2 Ba1 Ba1 2 1_545 51.814(11) ?
Se4 Ba1 Ba1 6_557 1_545 90.0 ?
Se4 Ba1 Ba1 . 1_545 90.0 ?
Tm2 Ba1 Ba1 6_557 1_545 90.0 ?
Ba1 Ba1 Ba1 1_565 1_545 180.0 ?
Se3 Ba1 Tm2 2 . 107.638(15) ?
Se3 Ba1 Tm2 2_565 . 107.638(15) ?
Se1 Ba1 Tm2 2_565 . 42.740(11) ?
Se1 Ba1 Tm2 2 . 42.740(11) ?
Se2 Ba1 Tm2 2_565 . 106.506(14) ?
Se2 Ba1 Tm2 2 . 106.506(14) ?
Se4 Ba1 Tm2 6_557 . 178.728(14) ?
Se4 Ba1 Tm2 . . 42.459(15) ?
Tm2 Ba1 Tm2 6_557 . 135.160(11) ?
Ba1 Ba1 Tm2 1_565 . 90.0 ?
Ba1 Ba1 Tm2 1_545 . 90.0 ?
Tm2 Se1 Tm2 6_556 2_554 95.762(17) ?
Tm2 Se1 Tm2 6_556 2_564 95.762(17) ?
Tm2 Se1 Tm2 2_554 2_564 93.67(2) ?
Tm2 Se1 Ba1 6_556 2_564 117.806(18) ?
Tm2 Se1 Ba1 2_554 2_564 146.38(2) ?
Tm2 Se1 Ba1 2_564 2_564 85.224(17) ?
Tm2 Se1 Ba1 6_556 2_554 117.806(18) ?
Tm2 Se1 Ba1 2_554 2_554 85.224(17) ?
Tm2 Se1 Ba1 2_564 2_554 146.38(2) ?
Ba1 Se1 Ba1 2_564 2_554 77.79(2) ?
Tm2 Se2 Tm2 5_666 5_656 92.91(2) ?
Tm2 Se2 Tm1 5_666 . 120.516(17) ?
Tm2 Se2 Tm1 5_656 . 120.516(17) ?
Tm2 Se2 Ba1 5_666 2_554 138.06(2) ?
Tm2 Se2 Ba1 5_656 2_554 81.240(14) ?
Tm1 Se2 Ba1 . 2_554 97.382(18) ?
Tm2 Se2 Ba1 5_666 2_564 81.240(14) ?
Tm2 Se2 Ba1 5_656 2_564 138.06(2) ?
Tm1 Se2 Ba1 . 2_564 97.382(18) ?
Ba1 Se2 Ba1 2_554 2_564 76.37(2) ?
Tm1 Se3 Tm1 6_656 2_554 93.955(18) ?
Tm1 Se3 Tm1 6_656 2_564 93.955(18) ?
Tm1 Se3 Tm1 2_554 2_564 93.38(2) ?
Tm1 Se3 Ba1 6_656 2_564 98.949(19) ?
Tm1 Se3 Ba1 2_554 2_564 165.27(2) ?
Tm1 Se3 Ba1 2_564 2_564 92.786(16) ?
Tm1 Se3 Ba1 6_656 2_554 98.949(19) ?
Tm1 Se3 Ba1 2_554 2_554 92.786(16) ?
Tm1 Se3 Ba1 2_564 2_554 165.27(2) ?
Ba1 Se3 Ba1 2_564 2_554 78.27(2) ?
Tm1 Se4 Tm1 2_565 2 95.26(2) ?
Tm1 Se4 Tm2 2_565 . 132.355(12) ?
Tm1 Se4 Tm2 2 . 132.355(12) ?
Tm1 Se4 Ba1 2_565 6_657 95.837(17) ?
Tm1 Se4 Ba1 2 6_657 95.837(17) ?
Tm2 Se4 Ba1 . 6_657 79.991(19) ?
Tm1 Se4 Ba1 2_565 . 96.104(18) ?
Tm1 Se4 Ba1 2 . 96.104(18) ?
Tm2 Se4 Ba1 . . 82.25(2) ?
Ba1 Se4 Ba1 6_657 . 162.24(2) ?

loop_
_geom_bond_atom_site_label_1
_geom_bond_atom_site_label_2
_geom_bond_site_symmetry_2
_geom_bond_distance
_geom_bond_publ_flag
Tm1 Se4 2_554 2.7957(6) ?
Tm1 Se4 2_564 2.7957(6) ?
Tm1 Se3 6_556 2.8141(8) ?
Tm1 Se3 2_565 2.8386(6) ?
Tm1 Se3 2 2.8386(6) ?
Tm1 Se2 . 2.8552(9) ?
Tm2 Se1 6_656 2.7763(9) ?
Tm2 Se1 2 2.8318(6) ?
Tm2 Se1 2_565 2.8318(6) ?
Tm2 Se4 . 2.8328(8) ?
Tm2 Se2 5_666 2.8497(6) ?
Tm2 Se2 5_656 2.8497(6) ?
Ba1 Se3 2 3.2728(7) ?
Ba1 Se3 2_565 3.2728(7) ?
Ba1 Se1 2_565 3.2896(7) ?
Ba1 Se1 2 3.2896(7) ?
Ba1 Se2 2_565 3.3411(7) ?
Ba1 Se2 2 3.3411(7) ?
Ba1 Se4 6_557 3.4252(10) ?
Ba1 Se4 . 3.4496(9) ?
Se1 Tm2 6_556 2.7763(9) ?
Se1 Tm2 2_554 2.8318(6) ?
Se1 Tm2 2_564 2.8318(6) ?
Se1 Ba1 2_564 3.2896(7) ?
Se1 Ba1 2_554 3.2896(7) ?
Se2 Tm2 5_666 2.8497(6) ?
Se2 Tm2 5_656 2.8497(6) ?
Se2 Ba1 2_554 3.3412(7) ?
Se2 Ba1 2_564 3.3412(7) ?
Se3 Tm1 6_656 2.8141(8) ?
Se3 Tm1 2_554 2.8386(6) ?
Se3 Tm1 2_564 2.8386(6) ?
Se3 Ba1 2_564 3.2727(7) ?
Se3 Ba1 2_554 3.2727(7) ?
Se4 Tm1 2_565 2.7957(6) ?
Se4 Tm1 2 2.7957(6) ?
Se4 Ba1 6_657 3.4251(10) ?
